data_7057358
loop_
_publ_author_name
'Bedekovi\'c, Nikola'
'Stilinovi\'c, Vladimir'
'Fri\<s\<ci\'c, Tomislav'
'Cin\<ci\'c, Dominik'

_publ_section_title
;
 Comparison of isomericmeta- andpara-diiodotetrafluorobenzene as halogen
 bond donors in crystal engineering
;
_journal_issue 13
_journal_name_full 'New Journal of Chemistry'
_journal_page_first 10584
_journal_paper_doi 10.1039/C8NJ01368C
_journal_volume 42
_journal_year 2018
_chemical_formula_moiety 'C6 F4 I2, 2(C6 H7 N)'
_chemical_formula_sum 'C18 H14 F4 I2 N2'
_chemical_formula_weight 588.11
_space_group_crystal_system triclinic
_space_group_IT_number 2
_space_group_name_Hall '-P 1'
_space_group_name_H-M_alt 'P -1'
_symmetry_space_group_name_Hall '-P 1'
_symmetry_space_group_name_H-M 'P -1'
_atom_sites_solution_hydrogens geom
_audit_creation_method SHELXL-2014/7
_audit_update_record
;
2018-04-25 deposited with the CCDC.
2018-04-27 downloaded from the CCDC.
;
_cell_angle_alpha 80.934(5)
_cell_angle_beta 84.467(4)
_cell_angle_gamma 78.592(5)
_cell_formula_units_Z 1
_cell_length_a 6.2409(3)
_cell_length_b 8.4295(5)
_cell_length_c 9.1751(5)
_cell_measurement_reflns_used 2678
_cell_measurement_temperature 150(2)
_cell_measurement_theta_max 35.8964
_cell_measurement_theta_min 4.0851
_cell_volume 466.17(4)
_computing_cell_refinement
;
        CrysAlis RED, Oxford Diffraction Ltd.,
        Version 1.171.32.29 (release 10-06-2008 CrysAlis171 .NET)
        (compiled Jun 10 2008,16:49:55)
;
_computing_data_collection
;
        CrysAlis CCD, Oxford Diffraction Ltd.,
        Version 1.171.32.29 (release 10-06-2008 CrysAlis171 .NET)
        (compiled Jun 10 2008,16:49:55)
;
_computing_data_reduction
;
        CrysAlis RED, Oxford Diffraction Ltd.,
        Version 1.171.32.29 (release 10-06-2008 CrysAlis171 .NET)
        (compiled Jun 10 2008,16:49:55)
;
_computing_molecular_graphics 'MERCURY (C.F. Macrae et al , 2008)'
_computing_publication_material 'SHELXL-2014/7 (Sheldrick, 2014)'
_computing_structure_refinement 'SHELXL-2014/7 (Sheldrick, 2014)'
_computing_structure_solution 'SHELXS-97 (Sheldrick, 1990)'
_diffrn_ambient_temperature 150(2)
_diffrn_measured_fraction_theta_full 0.931
_diffrn_measured_fraction_theta_max 0.931
_diffrn_measurement_device_type
;
Oxford Diffraction Xcalibur CCD
diffractometer
;
_diffrn_measurement_method 'omega scan'
_diffrn_radiation_type MoK\a
_diffrn_radiation_wavelength 0.71073
_diffrn_reflns_av_R_equivalents 0.0493
_diffrn_reflns_av_unetI/netI 0.0363
_diffrn_reflns_Laue_measured_fraction_full 0.931
_diffrn_reflns_Laue_measured_fraction_max 0.931
_diffrn_reflns_limit_h_max 7
_diffrn_reflns_limit_h_min -7
_diffrn_reflns_limit_k_max 6
_diffrn_reflns_limit_k_min -9
_diffrn_reflns_limit_l_max 10
_diffrn_reflns_limit_l_min -10
_diffrn_reflns_number 2331
_diffrn_reflns_point_group_measured_fraction_full 0.931
_diffrn_reflns_point_group_measured_fraction_max 0.931
_diffrn_reflns_theta_full 24.984
_diffrn_reflns_theta_max 24.984
_diffrn_reflns_theta_min 4.091
_diffrn_source 'Enhance (Mo) X-ray Source'
_exptl_absorpt_coefficient_mu 3.415
_exptl_absorpt_correction_T_max 1.00000
_exptl_absorpt_correction_T_min 0.37785
_exptl_absorpt_correction_type multi-scan
_exptl_absorpt_process_details
;
CrysAlis RED, Oxford Diffraction Ltd.,
Version 1.171.32.29 (release 10-06-2008 CrysAlis171 .NET)
(compiled Jun 10 2008,16:49:55)
Empirical absorption correction using spherical harmonics,
 implemented in SCALE3 ABSPACK scaling algorithm.
;
_exptl_crystal_colour colourless
_exptl_crystal_density_diffrn 2.095
_exptl_crystal_description block
_exptl_crystal_F_000 278
_exptl_crystal_size_max 0.57
_exptl_crystal_size_mid 0.47
_exptl_crystal_size_min 0.44
_refine_diff_density_max 1.171
_refine_diff_density_min -1.825
_refine_diff_density_rms 0.193
_refine_ls_extinction_method none
_refine_ls_goodness_of_fit_ref 1.094
_refine_ls_hydrogen_treatment constr
_refine_ls_matrix_type full
_refine_ls_number_parameters 119
_refine_ls_number_reflns 1529
_refine_ls_number_restraints 0
_refine_ls_restrained_S_all 1.094
_refine_ls_R_factor_all 0.0369
_refine_ls_R_factor_gt 0.0333
_refine_ls_shift/su_max 0.000
_refine_ls_shift/su_mean 0.000
_refine_ls_structure_factor_coef Fsqd
_refine_ls_weighting_details 'w=1/[\s^2^(Fo^2^)+(0.0587P)^2^] where P=(Fo^2^+2Fc^2^)/3'
_refine_ls_weighting_scheme calc
_refine_ls_wR_factor_gt 0.0842
_refine_ls_wR_factor_ref 0.0854
_reflns_Friedel_coverage 0.000
_reflns_number_gt 1397
_reflns_number_total 1529
_reflns_threshold_expression 'I > 2\s(I)'
_cod_data_source_file c8nj01368c2.cif
_cod_data_source_block XV14
_cod_depositor_comments 'Adding full bibliography for 7057346--7057365.cif.'
_cod_original_cell_volume 466.17(5)
_cod_database_code 7057358
_shelx_shelxl_version_number 2014/7
_shelx_space_group_comment
;
The symmetry employed for this shelxl refinement is uniquely defined
by the following loop, which should always be used as a source of
symmetry information in preference to the above space-group names.
They are only intended as comments.
;

loop_
_space_group_symop_operation_xyz
'x, y, z'
'-x, -y, -z'

loop_
_atom_site_label
_atom_site_type_symbol
_atom_site_fract_x
_atom_site_fract_y
_atom_site_fract_z
_atom_site_U_iso_or_equiv
_atom_site_adp_type
_atom_site_occupancy
_atom_site_site_symmetry_order
_atom_site_calc_flag
_atom_site_refinement_flags_posn
_atom_site_refinement_flags_adp
I1 I 0.57937(5) 0.28525(4) 0.14586(4) 0.02311(17) Uani 1 1 d . .
F2 F 0.6177(5) 0.0943(4) -0.1337(3) 0.0272(7) Uani 1 1 d . .
F1 F 1.0640(5) 0.1185(4) 0.2475(3) 0.0282(7) Uani 1 1 d . .
C1 C 0.0412(10) 0.5404(7) 0.2084(6) 0.0287(13) Uani 1 1 d . .
H1 H 0.0208 0.4820 0.1345 0.034 Uiso 1 1 calc R U
C6 C -0.2927(10) 0.8537(7) 0.4313(6) 0.0276(13) Uani 1 1 d . .
H5 H -0.2398 0.9502 0.4430 0.041 Uiso 1 1 calc R U
H4 H -0.3481 0.8053 0.5256 0.041 Uiso 1 1 calc R U
H3 H -0.4079 0.8825 0.3644 0.041 Uiso 1 1 calc R U
C4 C 0.0965(9) 0.7065(7) 0.4255(6) 0.0271(12) Uani 1 1 d . .
H6 H 0.1215 0.7614 0.5008 0.033 Uiso 1 1 calc R U
N1 N 0.2390(8) 0.5126(6) 0.2604(5) 0.0287(11) Uani 1 1 d . .
C7 C 0.8313(8) 0.1143(6) 0.0596(6) 0.0200(11) Uani 1 1 d . .
C9 C 1.0282(9) 0.0611(6) 0.1233(6) 0.0212(11) Uani 1 1 d . .
C8 C 0.8062(8) 0.0483(6) -0.0660(6) 0.0215(11) Uani 1 1 d . .
C2 C -0.1338(9) 0.6491(7) 0.2564(6) 0.0267(12) Uani 1 1 d . .
H2 H -0.2670 0.6660 0.2135 0.032 Uiso 1 1 calc R U
C3 C -0.1098(9) 0.7344(6) 0.3705(6) 0.0256(13) Uani 1 1 d . .
C5 C 0.2629(10) 0.5968(7) 0.3671(7) 0.0312(14) Uani 1 1 d . .
H7 H 0.4003 0.5805 0.4042 0.037 Uiso 1 1 calc R U

loop_
_atom_site_aniso_label
_atom_site_aniso_U_11
_atom_site_aniso_U_22
_atom_site_aniso_U_33
_atom_site_aniso_U_23
_atom_site_aniso_U_13
_atom_site_aniso_U_12
I1 0.0176(2) 0.0194(2) 0.0297(2) -0.00462(15) 0.00183(14) 0.00211(14)
F2 0.0162(15) 0.0323(17) 0.0320(17) -0.0067(14) -0.0091(12) 0.0033(13)
F1 0.0249(16) 0.0343(17) 0.0279(17) -0.0150(14) -0.0069(13) -0.0004(13)
C1 0.031(3) 0.030(3) 0.026(3) -0.009(3) -0.001(2) -0.004(2)
C6 0.032(3) 0.021(3) 0.025(3) -0.002(2) 0.003(2) 0.001(2)
C4 0.028(3) 0.027(3) 0.026(3) -0.006(2) -0.006(2) -0.002(2)
N1 0.023(3) 0.027(2) 0.033(3) -0.006(2) 0.002(2) 0.002(2)
C7 0.016(2) 0.016(2) 0.027(3) -0.003(2) 0.000(2) -0.0022(19)
C9 0.023(3) 0.023(3) 0.020(3) -0.006(2) -0.003(2) -0.007(2)
C8 0.013(2) 0.023(3) 0.027(3) 0.001(2) -0.005(2) -0.002(2)
C2 0.023(3) 0.028(3) 0.029(3) -0.002(2) -0.008(2) -0.003(2)
C3 0.025(3) 0.022(3) 0.026(3) 0.003(2) 0.001(2) -0.001(2)
C5 0.020(3) 0.032(3) 0.037(3) 0.002(3) -0.005(2) 0.001(2)

loop_
_atom_type_symbol
_atom_type_description
_atom_type_scat_dispersion_real
_atom_type_scat_dispersion_imag
_atom_type_scat_source
C C 0.0033 0.0016 'International Tables Vol C Tables 4.2.6.8 and 6.1.1.4'
H H 0.0000 0.0000 'International Tables Vol C Tables 4.2.6.8 and 6.1.1.4'
N N 0.0061 0.0033 'International Tables Vol C Tables 4.2.6.8 and 6.1.1.4'
F F 0.0171 0.0103 'International Tables Vol C Tables 4.2.6.8 and 6.1.1.4'
I I -0.4742 1.8119 'International Tables Vol C Tables 4.2.6.8 and 6.1.1.4'

loop_
_geom_angle_atom_site_label_1
_geom_angle_atom_site_label_2
_geom_angle_atom_site_label_3
_geom_angle
_geom_angle_site_symmetry_1
_geom_angle_site_symmetry_3
N1 C1 C2 124.3(6) . .
C5 C4 C3 119.1(5) . .
C1 N1 C5 116.5(5) . .
C9 C7 C8 116.5(5) . .
C9 C7 I1 122.4(4) . .
C8 C7 I1 121.2(4) . .
F1 C9 C8 117.6(5) . 2_755
F1 C9 C7 120.0(5) . .
C8 C9 C7 122.5(5) 2_755 .
F2 C8 C9 119.2(5) . 2_755
F2 C8 C7 119.7(4) . .
C9 C8 C7 121.0(5) 2_755 .
C1 C2 C3 119.1(5) . .
C4 C3 C2 117.1(5) . .
C4 C3 C6 120.1(5) . .
C2 C3 C6 122.8(5) . .
N1 C5 C4 123.9(6) . .

loop_
_geom_bond_atom_site_label_1
_geom_bond_atom_site_label_2
_geom_bond_distance
_geom_bond_site_symmetry_2
I1 C7 2.097(5) .
F2 C8 1.344(6) .
F1 C9 1.359(6) .
C1 N1 1.330(8) .
C1 C2 1.365(8) .
C6 C3 1.492(8) .
C4 C5 1.375(8) .
C4 C3 1.392(8) .
N1 C5 1.332(8) .
C7 C9 1.375(7) .
C7 C8 1.390(8) .
C9 C8 1.366(7) 2_755
C8 C9 1.366(7) 2_755
C2 C3 1.395(8) .
